data_2217630
loop_
_publ_author_name
'Lan-Cui Zhang'
'Zai-Ming Zhu'
'Wan-Sheng You'
'Song Chang'
'En-Bo Wang'

_publ_section_title
;
 Diaquabis(2,2'-biimidazole)cobalt(II) dichloride
;
_journal_coeditor_code RK2059
_journal_issue 2
_journal_name_full 'Acta Crystallographica Section E'
_journal_page_first m308
_journal_page_last m308
_journal_paper_doi 10.1107/S160053680706833X
_journal_volume 64
_journal_year 2008
_chemical_formula_iupac '[Co (C6 H6 N4)2 (H2 O)2] Cl2'
_chemical_formula_moiety 'C12 H16 Co N8 O2 2+, 2(Cl -)'
_chemical_formula_sum 'C12 H16 Cl2 Co N8 O2'
_chemical_formula_weight 434.16
_chemical_name_systematic
;
Diaquabis(2,2'-biimidazole)cobalt(II) dichloride
;
_space_group_IT_number 12
_symmetry_cell_setting monoclinic
_symmetry_space_group_name_Hall '-C 2y'
_symmetry_space_group_name_H-M 'C 1 2/m 1'
_atom_sites_solution_hydrogens geom
_atom_sites_solution_primary direct
_atom_sites_solution_secondary difmap
_audit_creation_method SHELXL97
_cell_angle_alpha 90.00
_cell_angle_beta 95.848(2)
_cell_angle_gamma 90.00
_cell_formula_units_Z 6
_cell_length_a 22.037(3)
_cell_length_b 12.5321(17)
_cell_length_c 9.6421(13)
_cell_measurement_reflns_used 2062
_cell_measurement_temperature 298(2)
_cell_measurement_theta_max 26.67
_cell_measurement_theta_min 2.68
_cell_volume 2649.0(6)
_computing_cell_refinement 'SMART (Bruker, 2001)'
_computing_data_collection 'SMART (Bruker, 2001)'
_computing_data_reduction 'SAINT (Bruker, 2001)'
_computing_molecular_graphics 'SHELXTL (Bruker, 1997)'
_computing_publication_material 'SHELXTL (Bruker, 1997)'
_computing_structure_refinement 'SHELXL97 (Sheldrick, 2008)'
_computing_structure_solution 'SHELXS97 (Sheldrick, 2008)'
_diffrn_ambient_temperature 298(2)
_diffrn_measured_fraction_theta_full 0.982
_diffrn_measured_fraction_theta_max 0.982
_diffrn_measurement_device_type 'Bruker SMART CCD area-detector'
_diffrn_measurement_method '\f and \w'
_diffrn_radiation_monochromator graphite
_diffrn_radiation_source 'fine--focus sealed tube'
_diffrn_radiation_type MoK\a
_diffrn_radiation_wavelength 0.71073
_diffrn_reflns_av_R_equivalents 0.0260
_diffrn_reflns_av_sigmaI/netI 0.0338
_diffrn_reflns_limit_h_max 28
_diffrn_reflns_limit_h_min -24
_diffrn_reflns_limit_k_max 15
_diffrn_reflns_limit_k_min -16
_diffrn_reflns_limit_l_max 12
_diffrn_reflns_limit_l_min -11
_diffrn_reflns_number 8119
_diffrn_reflns_theta_full 27.73
_diffrn_reflns_theta_max 27.73
_diffrn_reflns_theta_min 1.86
_exptl_absorpt_coefficient_mu 1.299
_exptl_absorpt_correction_T_max 0.9032
_exptl_absorpt_correction_T_min 0.8191
_exptl_absorpt_correction_type multi-scan
_exptl_absorpt_process_details '(SADABS; Sheldrick, 2003)'
_exptl_crystal_colour yellow
_exptl_crystal_density_diffrn 1.633
_exptl_crystal_density_method 'not measured'
_exptl_crystal_description block
_exptl_crystal_F_000 1326
_exptl_crystal_size_max 0.16
_exptl_crystal_size_mid 0.12
_exptl_crystal_size_min 0.08
_refine_diff_density_max 0.293
_refine_diff_density_min -0.237
_refine_ls_extinction_method none
_refine_ls_goodness_of_fit_ref 1.045
_refine_ls_hydrogen_treatment mixed
_refine_ls_matrix_type full
_refine_ls_number_parameters 200
_refine_ls_number_reflns 3205
_refine_ls_number_restraints 6
_refine_ls_restrained_S_all 1.046
_refine_ls_R_factor_all 0.0535
_refine_ls_R_factor_gt 0.0328
_refine_ls_shift/su_max 0.001
_refine_ls_shift/su_mean 0.000
_refine_ls_structure_factor_coef Fsqd
_refine_ls_weighting_details 'w = 1/[\s^2^(Fo^2^)+(0.0613P)^2^] where P=(Fo^2^+2Fc^2^)/3'
_refine_ls_weighting_scheme calc
_refine_ls_wR_factor_gt 0.0760
_refine_ls_wR_factor_ref 0.0852
_reflns_number_gt 2291
_reflns_number_total 3205
_reflns_threshold_expression I>2\s(I)
_cod_data_source_file rk2059.cif
_cod_data_source_block I
_cod_depositor_comments
;
The following automatic conversions were performed:
'_symmetry_cell_setting' value 'Monoclinic' changed to 'monoclinic'
according to '/home/saulius/struct/CIF-dictionaries/cif_core.dic'
dictionary named 'cif_core.dic' version 2.4.1 from 2010-06-29.

Automatic conversion script
Id: cif_fix_enum 1527 2010-12-29 10:47:43Z saulius 

The following automatic conversions were performed:

'_symmetry_cell_setting' value 'Monoclinic' changed to 'monoclinic'
according to /home/saulius/struct/CIF-dictionaries/cif_core.dic
dictionary named 'cif_core.dic' version 2.4.1 from 2010-06-29.

Automatic conversion script
Id: cif_fix_values 1715 2011-07-08 13:25:40Z adriana 
;
_cod_original_sg_symbol_H-M 'C 2/m'
_cod_original_formula_sum 'C12 H16 Cl2 Co N8 O2 '
_cod_database_code 2217630
_cod_database_fobs_code 2217630

loop_
_symmetry_equiv_pos_as_xyz
'x, y, z'
'-x, y, -z'
'x+1/2, y+1/2, z'
'-x+1/2, y+1/2, -z'
'-x, -y, -z'
'x, -y, z'
'-x+1/2, -y+1/2, -z'
'x+1/2, -y+1/2, z'

loop_
_atom_site_type_symbol
_atom_site_label
_atom_site_fract_x
_atom_site_fract_y
_atom_site_fract_z
_atom_site_U_iso_or_equiv
_atom_site_adp_type
_atom_site_calc_flag
_atom_site_refinement_flags
_atom_site_occupancy
Co Co1 0.0000 0.0000 0.5000 0.03508(16) Uani d S 1
Co Co2 0.332770(17) 0.0000 0.08867(4) 0.03888(14) Uani d S 1
O O1W 0.09155(10) 0.0000 0.5815(2) 0.0493(6) Uani d SD 1
H H1A 0.1231(9) 0.0000 0.536(3) 0.049(10) Uiso d SD 1
H H1B 0.0984(16) 0.0000 0.6706(11) 0.071(12) Uiso d SD 1
O O2W 0.42387(11) 0.0000 0.0446(2) 0.0836(10) Uani d SD 1
H H2B 0.4517(13) 0.0000 0.114(3) 0.090(14) Uiso d SD 1
H H2C 0.4321(16) 0.0000 -0.0407(16) 0.074(12) Uiso d SD 1
O O3W 0.24136(10) 0.0000 0.1289(2) 0.0544(6) Uani d SD 1
H H3B 0.2314(15) 0.0000 0.2127(16) 0.065(12) Uiso d SD 1
H H3C 0.2115(12) 0.0000 0.064(3) 0.083(13) Uiso d SD 1
N N1 0.01986(7) 0.10903(15) 0.33535(16) 0.0378(4) Uani d . 1
N N2 0.35622(8) 0.10868(16) 0.25695(16) 0.0413(4) Uani d . 1
N N3 0.30994(8) 0.10867(16) -0.07959(16) 0.0420(4) Uani d . 1
N N4 0.05671(8) 0.12463(16) 0.13273(17) 0.0458(5) Uani d . 1
H H4B 0.0719 0.1074 0.0571 0.055 Uiso calc R 1
N N5 0.38823(8) 0.12580(16) 0.47968(18) 0.0471(5) Uani d . 1
H H5B 0.4007 0.1093 0.5644 0.056 Uiso calc R 1
N N6 0.27788(8) 0.12601(17) -0.30166(17) 0.0494(5) Uani d . 1
H H6B 0.2653 0.1097 -0.3864 0.059 Uiso calc R 1
C C1 0.04173(8) 0.05762(17) 0.23184(19) 0.0363(5) Uani d . 1
C C2 0.02053(10) 0.2150(2) 0.2986(2) 0.0446(5) Uani d . 1
H H2A 0.0073 0.2710 0.3511 0.054 Uiso calc R 1
C C3 0.04345(11) 0.2251(2) 0.1741(2) 0.0516(6) Uani d . 1
H H3A 0.0490 0.2883 0.1264 0.062 Uiso calc R 1
C C4 0.37410(9) 0.05749(18) 0.37374(19) 0.0379(5) Uani d . 1
C C5 0.35969(10) 0.2148(2) 0.2901(2) 0.0509(6) Uani d . 1
H H5A 0.3502 0.2704 0.2277 0.061 Uiso calc R 1
C C6 0.37892(11) 0.2268(2) 0.4267(2) 0.0546(6) Uani d . 1
H H6A 0.3847 0.2907 0.4752 0.066 Uiso calc R 1
C C7 0.29209(9) 0.05720(19) -0.19698(19) 0.0397(5) Uani d . 1
C C8 0.30664(10) 0.2147(2) -0.1125(2) 0.0526(6) Uani d . 1
H H8A 0.3164 0.2702 -0.0501 0.063 Uiso calc R 1
C C9 0.28699(10) 0.2271(2) -0.2492(3) 0.0564(6) Uani d . 1
H H9A 0.2809 0.2910 -0.2976 0.068 Uiso calc R 1
Cl Cl1 0.12670(4) 0.0000 0.90521(8) 0.0602(3) Uani d S 1
Cl Cl2 0.21127(4) 0.0000 0.43563(7) 0.0551(2) Uani d S 1
Cl Cl3 0.04319(4) 0.5000 0.25997(7) 0.0501(2) Uani d S 1

loop_
_atom_site_aniso_label
_atom_site_aniso_U_11
_atom_site_aniso_U_22
_atom_site_aniso_U_33
_atom_site_aniso_U_12
_atom_site_aniso_U_13
_atom_site_aniso_U_23
Co1 0.0382(3) 0.0427(4) 0.0243(3) 0.000 0.0025(2) 0.000
Co2 0.0385(2) 0.0531(3) 0.0243(2) 0.000 -0.00013(16) 0.000
O1W 0.0386(13) 0.0814(19) 0.0279(12) 0.000 0.0031(10) 0.000
O2W 0.0386(14) 0.181(3) 0.0307(14) 0.000 0.0011(11) 0.000
O3W 0.0406(13) 0.093(2) 0.0289(12) 0.000 0.0017(10) 0.000
N1 0.0417(10) 0.0429(12) 0.0285(8) -0.0017(8) 0.0025(7) -0.0009(8)
N2 0.0435(10) 0.0495(13) 0.0293(9) -0.0028(9) -0.0034(7) 0.0027(8)
N3 0.0447(10) 0.0503(13) 0.0304(9) -0.0030(9) 0.0008(7) 0.0019(8)
N4 0.0582(12) 0.0493(13) 0.0309(9) -0.0039(10) 0.0096(8) 0.0030(8)
N5 0.0574(12) 0.0506(13) 0.0307(9) -0.0015(10) -0.0080(8) -0.0006(9)
N6 0.0546(12) 0.0630(15) 0.0296(9) -0.0007(10) -0.0002(8) 0.0054(9)
C1 0.0365(11) 0.0453(13) 0.0265(10) -0.0024(9) 0.0003(8) 0.0024(9)
C2 0.0488(13) 0.0448(15) 0.0397(12) -0.0014(11) 0.0018(9) -0.0037(10)
C3 0.0629(15) 0.0451(16) 0.0468(14) -0.0034(13) 0.0055(11) 0.0066(11)
C4 0.0372(11) 0.0476(13) 0.0283(10) -0.0022(10) -0.0003(8) -0.0015(9)
C5 0.0551(14) 0.0509(16) 0.0445(13) -0.0044(12) -0.0059(10) 0.0076(11)
C6 0.0637(15) 0.0473(16) 0.0504(14) -0.0053(13) -0.0066(11) -0.0051(12)
C7 0.0364(11) 0.0540(14) 0.0287(10) 0.0006(10) 0.0030(8) 0.0037(9)
C8 0.0546(14) 0.0570(18) 0.0459(13) -0.0091(12) 0.0040(11) 0.0014(12)
C9 0.0639(16) 0.0559(18) 0.0489(14) -0.0009(13) 0.0032(12) 0.0097(12)
Cl1 0.0536(5) 0.0994(8) 0.0274(4) 0.000 0.0029(3) 0.000
Cl2 0.0528(5) 0.0848(7) 0.0280(4) 0.000 0.0056(3) 0.000
Cl3 0.0622(5) 0.0554(6) 0.0305(4) 0.000 -0.0065(3) 0.000

loop_
_atom_type_symbol
_atom_type_description
_atom_type_scat_dispersion_real
_atom_type_scat_dispersion_imag
_atom_type_scat_source
C C 0.0033 0.0016 'International Tables Vol C Tables 4.2.6.8 and 6.1.1.4'
H H 0.0000 0.0000 'International Tables Vol C Tables 4.2.6.8 and 6.1.1.4'
Cl Cl 0.1484 0.1585 'International Tables Vol C Tables 4.2.6.8 and 6.1.1.4'
Co Co 0.3494 0.9721 'International Tables Vol C Tables 4.2.6.8 and 6.1.1.4'
N N 0.0061 0.0033 'International Tables Vol C Tables 4.2.6.8 and 6.1.1.4'
O O 0.0106 0.0060 'International Tables Vol C Tables 4.2.6.8 and 6.1.1.4'

loop_
_geom_angle_atom_site_label_1
_geom_angle_atom_site_label_2
_geom_angle_atom_site_label_3
_geom_angle_site_symmetry_1
_geom_angle_site_symmetry_3
_geom_angle
_geom_angle_publ_flag
O1W Co1 O1W . 5_556 180.00(4) n
O1W Co1 N1 . 2_556 89.08(6) n
O1W Co1 N1 5_556 2_556 90.92(6) n
O1W Co1 N1 . 5_556 89.08(6) ?
O1W Co1 N1 5_556 5_556 90.92(6) ?
N1 Co1 N1 2_556 5_556 77.93(9) n
O1W Co1 N1 . 6 90.92(6) n
O1W Co1 N1 5_556 6 89.08(6) ?
N1 Co1 N1 2_556 6 180.0 n
N1 Co1 N1 5_556 6 102.07(9) n
O1W Co1 N1 . . 90.92(6) ?
O1W Co1 N1 5_556 . 89.08(6) ?
N1 Co1 N1 2_556 . 102.07(9) ?
N1 Co1 N1 5_556 . 180.0 ?
N1 Co1 N1 6 . 77.93(9) ?
O3W Co2 O2W . . 179.00(9) n
O3W Co2 N3 . 6 89.09(6) n
O2W Co2 N3 . 6 90.14(7) n
O3W Co2 N3 . . 89.09(6) ?
O2W Co2 N3 . . 90.14(7) ?
N3 Co2 N3 6 . 79.11(10) ?
O3W Co2 N2 . . 91.27(7) ?
O2W Co2 N2 . . 89.50(7) ?
N3 Co2 N2 6 . 179.64(7) n
N3 Co2 N2 . . 100.94(7) ?
O3W Co2 N2 . 6 91.27(7) ?
O2W Co2 N2 . 6 89.50(7) ?
N3 Co2 N2 6 6 100.94(7) ?
N3 Co2 N2 . 6 179.64(7) n
N2 Co2 N2 . 6 79.01(10) ?
Co1 O1W H1A . . 128(2) ?
Co1 O1W H1B . . 116(2) ?
H1A O1W H1B . . 116(3) ?
Co2 O2W H2B . . 118(3) ?
Co2 O2W H2C . . 120(2) ?
H2B O2W H2C . . 123(4) ?
Co2 O3W H3B . . 121(2) ?
Co2 O3W H3C . . 123(3) ?
H3B O3W H3C . . 116(3) ?
C1 N1 C2 . . 105.19(17) ?
C1 N1 Co1 . . 111.22(14) ?
C2 N1 Co1 . . 143.52(14) ?
C4 N2 C5 . . 105.57(17) ?
C4 N2 Co2 . . 111.42(15) ?
C5 N2 Co2 . . 143.01(14) ?
C7 N3 C8 . . 105.70(18) ?
C7 N3 Co2 . . 111.34(16) ?
C8 N3 Co2 . . 142.96(15) ?
C1 N4 C3 . . 107.16(18) ?
C1 N4 H4B . . 126.4 ?
C3 N4 H4B . . 126.4 ?
C4 N5 C6 . . 106.87(18) ?
C4 N5 H5B . . 126.6 ?
C6 N5 H5B . . 126.6 ?
C7 N6 C9 . . 107.62(19) ?
C7 N6 H6B . . 126.2 ?
C9 N6 H6B . . 126.2 ?
N1 C1 N4 . . 111.7(2) ?
N1 C1 C1 . 6 119.22(12) ?
N4 C1 C1 . 6 128.86(12) ?
C3 C2 N1 . . 109.5(2) ?
C3 C2 H2A . . 125.2 ?
N1 C2 H2A . . 125.2 ?
C2 C3 N4 . . 106.4(2) ?
C2 C3 H3A . . 126.8 ?
N4 C3 H3A . . 126.8 ?
N2 C4 N5 . . 111.4(2) ?
N2 C4 C4 . 6 119.06(12) ?
N5 C4 C4 . 6 129.54(12) ?
C6 C5 N2 . . 109.9(2) ?
C6 C5 H5A . . 125.0 ?
N2 C5 H5A . . 125.0 ?
C5 C6 N5 . . 106.3(2) ?
C5 C6 H6A . . 126.9 ?
N5 C6 H6A . . 126.9 ?
N3 C7 N6 . . 110.8(2) ?
N3 C7 C7 . 6 119.08(13) ?
N6 C7 C7 . 6 130.05(13) ?
C9 C8 N3 . . 110.0(2) ?
C9 C8 H8A . . 125.0 ?
N3 C8 H8A . . 125.0 ?
C8 C9 N6 . . 105.8(2) ?
C8 C9 H9A . . 127.1 ?
N6 C9 H9A . . 127.1 ?

loop_
_geom_bond_atom_site_label_1
_geom_bond_atom_site_label_2
_geom_bond_site_symmetry_2
_geom_bond_distance
_geom_bond_publ_flag
Co1 O1W . 2.089(2) n
Co1 O1W 5_556 2.089(2) ?
Co1 N1 2_556 2.1727(17) n
Co1 N1 5_556 2.1727(17) ?
Co1 N1 6 2.1727(17) n
Co1 N1 . 2.1727(17) ?
Co2 O3W . 2.090(2) n
Co2 O2W . 2.094(2) n
Co2 N3 6 2.1386(18) n
Co2 N3 . 2.1386(18) ?
Co2 N2 . 2.1410(18) n
Co2 N2 6 2.1410(18) ?
O1W H1A . 0.857(10) ?
O1W H1B . 0.857(10) ?
O2W H2B . 0.86(3) ?
O2W H2C . 0.860(10) ?
O3W H3B . 0.859(10) ?
O3W H3C . 0.86(3) ?
N1 C1 . 1.320(2) ?
N1 C2 . 1.374(3) ?
N2 C4 . 1.321(3) ?
N2 C5 . 1.368(3) ?
N3 C7 . 1.327(3) ?
N3 C8 . 1.366(3) ?
N4 C1 . 1.338(3) ?
N4 C3 . 1.362(3) ?
N4 H4B . 0.8600 ?
N5 C4 . 1.345(3) ?
N5 C6 . 1.372(3) ?
N5 H5B . 0.8600 ?
N6 C7 . 1.340(3) ?
N6 C9 . 1.371(3) ?
N6 H6B . 0.8600 ?
C1 C1 6 1.444(4) ?
C2 C3 . 1.355(3) ?
C2 H2A . 0.9300 ?
C3 H3A . 0.9300 ?
C4 C4 6 1.441(4) ?
C5 C6 . 1.351(3) ?
C5 H5A . 0.9300 ?
C6 H6A . 0.9300 ?
C7 C7 6 1.434(5) ?
C8 C9 . 1.354(3) ?
C8 H8A . 0.9300 ?
C9 H9A . 0.9300 ?

loop_
_geom_hbond_atom_site_label_D
_geom_hbond_atom_site_label_H
_geom_hbond_atom_site_label_A
_geom_hbond_site_symmetry_A
_geom_hbond_distance_DH
_geom_hbond_distance_HA
_geom_hbond_distance_DA
_geom_hbond_angle_DHA
N4 H4B Cl1 1_554 0.86 2.40 3.213(2) 156.9
N5 H5B Cl3 7_556 0.86 2.42 3.2091(19) 153.2
N6 H6B Cl2 1_554 0.86 2.42 3.210(2) 153.8
O3W H3C Cl1 1_554 0.86(3) 2.29(3) 3.150(2) 175(4)
O2W H2B Cl3 3_545 0.86(3) 2.34(3) 3.180(3) 166(4)
O2W H2C Cl3 7 0.860(10) 2.236(11) 3.096(3) 178(3)
O1W H1A Cl2 . 0.857(10) 2.259(11) 3.114(2) 175(3)
O1W H1B Cl1 . 0.857(10) 2.285(11) 3.139(2) 174(3)
O3W H3B Cl2 . 0.859(10) 2.239(11) 3.096(2) 177(3)
